data_7052466
loop_
_publ_author_name
'Sylvie Meyer'
'R\'emy Louis'
'Bernard Metz'
'Yvette Agnus'
'Alexandre Varnek'
'Maurice Gross'

_publ_section_title
;
 Unprecedented role of water in self-assembly of potential molecular
 tweezers
;
_journal_issue 6
_journal_name_full 'New J. Chem.'
_journal_page_first 371
_journal_page_last 376
_journal_paper_doi 10.1039/b001127o
_journal_volume 24
_journal_year 2000
_chemical_formula_moiety 'C20 H28 N2 O7'
_chemical_formula_structural '[(C6H5-NH-C(O)CH2-O-CH2-CH2)2 O].2H2 O'
_chemical_formula_sum 'C20 H28 N2 O7'
_chemical_formula_weight 408.46
_chemical_name_systematic
;
N,N'-diphenyl-3,6,9-trioxaundecanedicarboxamide
;
_space_group_IT_number 14
_symmetry_cell_setting monoclinic
_symmetry_space_group_name_Hall '-P 2ybc'
_symmetry_space_group_name_H-M 'P 1 21/c 1'
_cell_angle_alpha 90
_cell_angle_beta 91.31(2)
_cell_angle_gamma 90
_cell_formula_units_Z 4
_cell_length_a 11.726(3)
_cell_length_b 8.518(3)
_cell_length_c 20.943(6)
_cell_measurement_reflns_used 24
_cell_measurement_temperature 173
_cell_measurement_theta_max 21.0
_cell_measurement_theta_min 19.0
_cell_volume 2091.3(11)
_computing_cell_refinement CAD4_(Enraf-Nonius,_1994)
_computing_data_collection 'Philips/PW1100/16 software 1976'
_computing_data_reduction 'pwredu, local program'
_computing_publication_material BTABLE_PTABLE_CIF_IN_MolEN_(Fair,_1990)
_computing_structure_refinement LSFM_MolEN_(Fair,_1990)
_computing_structure_solution Direct_methods_(MULTAN,_Main_et_al.,_1980)
_diffrn_ambient_temperature 173
_diffrn_measurement_device_type Philips_PW1100
_diffrn_measurement_method \q/2\q
_diffrn_radiation_monochromator graphite
_diffrn_radiation_type Cu-K\a
_diffrn_radiation_wavelength 1.54184
_diffrn_reflns_av_R_equivalents 0
_diffrn_reflns_av_sigmaI/netI 0.333
_diffrn_reflns_limit_h_max 12
_diffrn_reflns_limit_h_min -12
_diffrn_reflns_limit_k_max 8
_diffrn_reflns_limit_k_min 0
_diffrn_reflns_limit_l_max 21
_diffrn_reflns_limit_l_min 0
_diffrn_reflns_number 2778
_diffrn_reflns_theta_max 54.06
_diffrn_reflns_theta_min 3.0
_diffrn_source xray_tube
_diffrn_standards_decay_% 0
_diffrn_standards_interval_time 60
_diffrn_standards_number 3
_exptl_absorpt_coefficient_mu 0.781
_exptl_absorpt_correction_type none
_exptl_crystal_colour colorless
_exptl_crystal_density_diffrn 1.30
_exptl_crystal_density_method none
_exptl_crystal_description prism
_exptl_crystal_F_000 872
_exptl_crystal_size_max 0.32
_exptl_crystal_size_mid 0.30
_exptl_crystal_size_min 0.26
_refine_diff_density_max 0.135
_refine_diff_density_min -0.174
_refine_ls_abs_structure_details ' ?'
_refine_ls_extinction_coef 9.4840E-06
_refine_ls_extinction_expression
;
     equ(22) p292 "Crystallographic Computing" (1970)
;
_refine_ls_extinction_method isotropic_(Zachariasen,_1963)
_refine_ls_goodness_of_fit_all 1.439
_refine_ls_goodness_of_fit_ref 1.485
_refine_ls_hydrogen_treatment noref
_refine_ls_matrix_type full
_refine_ls_number_constraints 0
_refine_ls_number_parameters 263
_refine_ls_number_reflns 2111
_refine_ls_number_restraints 112
_refine_ls_R_factor_all 0.034
_refine_ls_R_factor_gt 0.034
_refine_ls_shift/esd_mean 0.000
_refine_ls_shift/su_max 0.000
_refine_ls_structure_factor_coef F
_refine_ls_weighting_details 'w = 4Fo^2^/(\s^2^(Fo^2^)+0.0004 Fo^4^)+3.0'
_refine_ls_weighting_scheme calc
_refine_ls_wR_factor_all 0.047
_refine_ls_wR_factor_ref 0.047
_reflns_number_gt 2111
_reflns_number_total 2111
_reflns_threshold_expression >3.0\s(I)
_cod_data_source_file b001127o.txt
_cod_data_source_block 1
_cod_depositor_comments
;
The following automatic conversions were performed:

'_refine_ls_weighting_scheme' value '4Fo^2^/(\s^2^(Fo^2^)+0.0004
Fo^4^)+3.0' was changed to 'calc'. New tag
'_refine_ls_weighting_details' was created. The value of the new tag
was set to 'w = 4Fo^2^/(\s^2^(Fo^2^)+0.0004 Fo^4^)+3.0'.

Automatic conversion script
Id: cif_fix_values 3143 2015-03-26 13:38:13Z robertas 
;
_cod_original_cell_volume 2091(1)
_cod_database_code 7052466

loop_
_symmetry_equiv_pos_as_xyz
x,y,z
-x,1/2+y,1/2-z
-x,-y,-z
+x,1/2-y,1/2+z

loop_
_atom_site_label
_atom_site_fract_x
_atom_site_fract_y
_atom_site_fract_z
_atom_site_U_iso_or_equiv
_atom_site_adp_type
_atom_site_calc_flag
_atom_site_calc_attached_atom
_atom_site_type_symbol
O1w 0.7236(1) -0.1687(2) 0.46727(7) 0.0472(8) Uani ? ? O
O2w 0.8266(1) -0.4225(2) 0.52280(8) 0.0537(9) Uani ? ? O
O1 0.9923(1) 0.2914(2) 0.40847(7) 0.0499(9) Uani ? ? O
O2 0.8658(1) 0.0782(2) 0.53365(6) 0.0400(7) Uani ? ? O
O3 0.6687(1) -0.0378(2) 0.59353(6) 0.0398(8) Uani ? ? O
O4 0.4998(1) -0.2339(2) 0.52747(7) 0.0472(8) Uani ? ? O
O5 0.3406(1) -0.4293(2) 0.40688(7) 0.0512(9) Uani ? ? O
N1 0.8735(1) 0.0797(2) 0.40774(8) 0.0387(9) Uani ? ? N
N2 0.5274(1) -0.3570(2) 0.41325(8) 0.0405(9) Uani ? ? N
C1 0.9347(2) 0.1942(3) 0.4366(1) 0.039(1) Uani ? ? C
C2 0.9302(2) 0.2019(3) 0.5079(1) 0.040(1) Uani ? ? C
C3 0.8466(2) 0.0967(3) 0.6000(1) 0.041(1) Uani ? ? C
C4 0.7795(2) -0.0394(3) 0.6230(1) 0.041(1) Uani ? ? C
C5 0.5942(2) -0.1480(3) 0.6220(1) 0.042(1) Uani ? ? C
C6 0.4835(2) -0.1524(3) 0.5857(1) 0.043(1) Uani ? ? C
C7 0.3982(2) -0.2739(3) 0.4953(1) 0.041(1) Uani ? ? C
C8 0.4198(2) -0.3606(3) 0.4346(1) 0.040(1) Uani ? ? C
C11 0.8675(2) 0.0430(3) 0.3416(1) 0.039(1) Uani ? ? C
C12 0.7910(2) -0.0733(3) 0.3229(1) 0.050(1) Uani ? ? C
C13 0.7818(2) -0.1177(3) 0.2597(1) 0.062(2) Uani ? ? C
C14 0.8477(2) -0.0492(3) 0.2147(1) 0.061(2) Uani ? ? C
C15 0.9244(2) 0.0656(3) 0.2331(1) 0.059(1) Uani ? ? C
C16 0.9351(2) 0.1130(3) 0.2962(1) 0.049(1) Uani ? ? C
C21 0.5715(2) -0.4460(2) 0.3623(1) 0.039(1) Uani ? ? C
C22 0.5043(2) -0.5028(3) 0.3118(1) 0.047(1) Uani ? ? C
C23 0.5534(2) -0.5987(3) 0.2666(1) 0.053(1) Uani ? ? C
C24 0.6677(2) -0.6359(3) 0.2702(1) 0.058(1) Uani ? ? C
C25 0.7348(2) -0.5740(3) 0.3189(1) 0.053(1) Uani ? ? C
C26 0.6878(2) -0.4803(3) 0.3649(1) 0.045(1) Uani ? ? C
H1w 0.7615 -0.2442 0.4829 0.0570 Uiso ? ? H
H2w 0.6989 -0.1197 0.4993 0.0570 Uiso ? ? H
H3w 0.7770 -0.4694 0.5482 0.0570 Uiso ? ? H
H4w 0.8838 -0.4000 0.5447 0.0570 Uiso ? ? H
H1N 0.8290 0.0160 0.4349 0.0509 Uiso ? ? H
H2N 0.5788 -0.2874 0.4344 0.0536 Uiso ? ? H
H2A 1.0057 0.1969 0.5252 0.0517 Uiso ? ? H
H2B 0.8963 0.2990 0.5197 0.0517 Uiso ? ? H
H3A 0.8053 0.1910 0.6069 0.0531 Uiso ? ? H
H3B 0.9177 0.1014 0.6226 0.0531 Uiso ? ? H
H4A 0.8175 -0.1342 0.6126 0.0535 Uiso ? ? H
H4B 0.7727 -0.0326 0.6682 0.0535 Uiso ? ? H
H5A 0.5810 -0.1175 0.6650 0.0553 Uiso ? ? H
H5B 0.6281 -0.2492 0.6217 0.0553 Uiso ? ? H
H6A 0.4280 -0.2058 0.6102 0.0560 Uiso ? ? H
H6B 0.4582 -0.0487 0.5771 0.0560 Uiso ? ? H
H7A 0.3573 -0.1803 0.4853 0.0538 Uiso ? ? H
H7B 0.3541 -0.3381 0.5222 0.0538 Uiso ? ? H
H12 0.7445 -0.1225 0.3536 0.0663 Uiso ? ? H
H13 0.7292 -0.1974 0.2473 0.0825 Uiso ? ? H
H14 0.8405 -0.0802 0.1712 0.0833 Uiso ? ? H
H15 0.9707 0.1128 0.2018 0.0794 Uiso ? ? H
H16 0.9880 0.1921 0.3081 0.0648 Uiso ? ? H
H22 0.4261 -0.4761 0.3084 0.0613 Uiso ? ? H
H23 0.5072 -0.6397 0.2326 0.0708 Uiso ? ? H
H24 0.7001 -0.7036 0.2394 0.0763 Uiso ? ? H
H25 0.8144 -0.5963 0.3206 0.0696 Uiso ? ? H
H26 0.7346 -0.4389 0.3983 0.0591 Uiso ? ? H

loop_
_atom_site_aniso_label
_atom_site_aniso_U_11
_atom_site_aniso_U_22
_atom_site_aniso_U_33
_atom_site_aniso_U_12
_atom_site_aniso_U_13
_atom_site_aniso_U_23
_atom_site_aniso_type_symbol
O1w 0.0489(8) 0.0470(9) 0.0456(8) -0.0053(7) 0.0022(7) -0.0042(7) O
O2w 0.0492(8) 0.0513(9) 0.0612(9) -0.0092(8) -0.0026(8) -0.0026(8) O
O1 0.0505(8) 0.0502(9) 0.0489(8) -0.0124(7) 0.0027(7) 0.0054(7) O
O2 0.0440(7) 0.0409(8) 0.0356(7) -0.0073(7) 0.0011(6) -0.0039(7) O
O3 0.0395(7) 0.0393(8) 0.0405(7) -0.0025(6) -0.0025(6) 0.0057(7) O
O4 0.0364(7) 0.066(1) 0.0439(8) -0.0015(8) -0.0003(7) -0.0115(8) O
O5 0.0405(8) 0.056(1) 0.0594(9) -0.0084(7) -0.0045(7) -0.0051(8) O
N1 0.0377(9) 0.042(1) 0.0369(9) -0.0039(8) -0.0016(8) -0.0001(8) N
N2 0.0368(9) 0.0370(9) 0.049(1) -0.0047(8) -0.0019(8) -0.0018(9) N
C1 0.033(1) 0.038(1) 0.046(1) 0.004(1) -0.0024(9) 0.001(1) C
C2 0.037(1) 0.038(1) 0.044(1) -0.002(1) -0.0033(9) -0.002(1) C
C3 0.038(1) 0.047(1) 0.037(1) 0.005(1) -0.0041(9) -0.007(1) C
C4 0.044(1) 0.045(1) 0.036(1) 0.007(1) -0.001(1) 0.002(1) C
C5 0.053(1) 0.039(1) 0.036(1) -0.003(1) 0.005(1) 0.002(1) C
C6 0.047(1) 0.042(1) 0.041(1) 0.000(1) 0.007(1) 0.001(1) C
C7 0.035(1) 0.042(1) 0.048(1) -0.000(1) -0.001(1) 0.007(1) C
C8 0.037(1) 0.036(1) 0.047(1) -0.000(1) -0.004(1) 0.008(1) C
C11 0.038(1) 0.043(1) 0.037(1) 0.008(1) -0.0042(9) -0.000(1) C
C12 0.057(1) 0.053(1) 0.043(1) -0.004(1) -0.005(1) -0.003(1) C
C13 0.076(2) 0.066(2) 0.047(1) -0.003(1) -0.006(1) -0.013(1) C
C14 0.076(2) 0.076(2) 0.040(1) 0.016(1) -0.010(1) -0.011(1) C
C15 0.068(1) 0.078(2) 0.038(1) 0.019(1) 0.006(1) 0.007(1) C
C16 0.047(1) 0.058(1) 0.044(1) 0.006(1) -0.001(1) 0.004(1) C
C21 0.047(1) 0.030(1) 0.043(1) -0.003(1) 0.003(1) 0.005(1) C
C22 0.054(1) 0.044(1) 0.043(1) -0.005(1) -0.002(1) 0.008(1) C
C23 0.074(2) 0.049(1) 0.041(1) -0.012(1) 0.002(1) 0.001(1) C
C24 0.074(2) 0.048(1) 0.055(1) -0.004(1) 0.020(1) -0.000(1) C
C25 0.055(1) 0.046(1) 0.060(1) -0.003(1) 0.012(1) 0.002(1) C
C26 0.047(1) 0.039(1) 0.050(1) -0.005(1) 0.004(1) 0.001(1) C

loop_
_atom_type_symbol
_atom_type_description
_atom_type_scat_dispersion_real
_atom_type_scat_dispersion_imag
_atom_type_scat_source
C ? 0.017 0.009 International_Tables_Vol_IV_Table_2.3.1
H ? 0.000 0.000 International_Tables_Vol_IV_Table_2.3.1
N ? 0.029 0.018 International_Tables_Vol_IV_Table_2.3.1
O ? 0.047 0.032 International_Tables_Vol_IV_Table_2.3.1

loop_
_geom_angle_atom_site_label_1
_geom_angle_atom_site_label_2
_geom_angle_atom_site_label_3
_geom_angle
_geom_angle_site_symmetry_1
_geom_angle_site_symmetry_2
_geom_angle_site_symmetry_3
_geom_angle_publ_flag
C2 O2 C3 112.9(2) . . . ?
C4 O3 C5 112.0(2) . . . ?
C6 O4 C7 113.8(2) . . . ?
C1 N1 C11 127.7(2) . . . ?
C8 N2 C21 126.7(2) . . . ?
O1 C1 N1 124.5(2) . . . ?
O1 C1 C2 118.8(2) . . . ?
N1 C1 C2 116.7(2) . . . ?
O2 C2 C1 112.3(2) . . . ?
O2 C3 C4 109.1(2) . . . ?
O3 C4 C3 109.6(2) . . . ?
O3 C5 C6 109.9(2) . . . ?
O4 C6 C5 108.5(2) . . . ?
O4 C7 C8 111.8(2) . . . ?
O5 C8 N2 123.8(2) . . . ?
O5 C8 C7 119.6(2) . . . ?
N2 C8 C7 116.6(2) . . . ?
N1 C11 C12 116.8(2) . . . ?
N1 C11 C16 123.9(2) . . . ?
C12 C11 C16 119.3(2) . . . ?
C11 C12 C13 120.2(2) . . . ?
C12 C13 C14 120.9(3) . . . ?
C13 C14 C15 119.2(2) . . . ?
C14 C15 C16 121.2(2) . . . ?
C11 C16 C15 119.3(2) . . . ?
N2 C21 C22 123.3(2) . . . ?
N2 C21 C26 117.1(2) . . . ?
C22 C21 C26 119.5(2) . . . ?
C21 C22 C23 119.2(2) . . . ?
C22 C23 C24 121.1(2) . . . ?
C23 C24 C25 119.4(2) . . . ?
C24 C25 C26 120.6(2) . . . ?
C21 C26 C25 120.1(2) . . . ?

loop_
_geom_bond_atom_site_label_1
_geom_bond_atom_site_label_2
_geom_bond_distance
_geom_bond_site_symmetry_1
_geom_bond_site_symmetry_2
_geom_bond_publ_flag
O1 C1 1.228(3) . . ?
O2 C2 1.410(3) . . ?
O2 C3 1.422(2) . . ?
O3 C4 1.425(2) . . ?
O3 C5 1.423(3) . . ?
O4 C6 1.420(3) . . ?
O4 C7 1.398(2) . . ?
O5 C8 1.232(3) . . ?
N1 C1 1.346(3) . . ?
N1 C11 1.421(3) . . ?
N2 C8 1.349(3) . . ?
N2 C21 1.417(3) . . ?
C1 C2 1.497(3) . . ?
C3 C4 1.488(3) . . ?
C5 C6 1.489(3) . . ?
C7 C8 1.496(3) . . ?
C11 C12 1.386(3) . . ?
C11 C16 1.386(3) . . ?
C12 C13 1.377(3) . . ?
C13 C14 1.364(4) . . ?
C14 C15 1.377(4) . . ?
C15 C16 1.385(3) . . ?
C21 C22 1.390(3) . . ?
C21 C26 1.395(3) . . ?
C22 C23 1.386(3) . . ?
C23 C24 1.378(4) . . ?
C24 C25 1.379(3) . . ?
C25 C26 1.376(3) . . ?
